data_1576540
loop_
_publ_author_name
'Hornig, David'

_publ_contact_author_name
;
;
_publ_section_title
;
 Experimental and theoretical investigations on transition metal and
 lanthanide containing molecular magnets
;
_journal_name_full 'Dissertation Friedrich Schiller University Jena'
_journal_page_first 1
_journal_page_last 183
_journal_paper_doi 10.22032/dbt.25623
_journal_volume 2015
_journal_year 2015
_chemical_formula_moiety 'C70 H68 Cl6 Cu2 N6 O4, 3(C H Cl3)'
_chemical_formula_sum 'C73 H71 Cl15 Cu2 N6 O4'
_chemical_formula_weight 1755.18
_space_group_crystal_system monoclinic
_space_group_IT_number 14
_space_group_name_Hall '-P 2ybc'
_space_group_name_H-M_alt 'P 1 21/c 1'
_atom_sites_solution_hydrogens mixed
_audit_creation_date 2014-05-16
_audit_creation_method
;
Olex2 1.2
(compiled 2014.03.20 svn.r2918 for OlexSys, GUI svn.r4816)
;
_cell_angle_alpha 90
_cell_angle_beta 105.2680(10)
_cell_angle_gamma 90
_cell_formula_units_Z 2
_cell_length_a 10.96470(10)
_cell_length_b 19.2212(3)
_cell_length_c 19.3245(3)
_cell_measurement_temperature 133(2)
_cell_volume 3928.98(10)
_computing_molecular_graphics 'Olex2 (Dolomanov et al., 2009)'
_computing_publication_material 'Olex2 (Dolomanov et al., 2009)'
_computing_structure_refinement 'ShelXL (Sheldrick, 2008)'
_diffrn_ambient_temperature 133.15
_diffrn_measured_fraction_theta_full 0.994
_diffrn_measured_fraction_theta_max 0.988
_diffrn_measurement_device_type 'Bruker APEX-II CCD'
_diffrn_measurement_method '\w scans'
_diffrn_radiation_monochromator graphite
_diffrn_radiation_type MoK\a
_diffrn_radiation_wavelength 0.71073
_diffrn_reflns_av_R_equivalents 0.0201
_diffrn_reflns_av_unetI/netI 0.0232
_diffrn_reflns_Laue_measured_fraction_full 0.994
_diffrn_reflns_Laue_measured_fraction_max 0.988
_diffrn_reflns_limit_h_max 14
_diffrn_reflns_limit_h_min -11
_diffrn_reflns_limit_k_max 23
_diffrn_reflns_limit_k_min -24
_diffrn_reflns_limit_l_max 24
_diffrn_reflns_limit_l_min -25
_diffrn_reflns_number 24604
_diffrn_reflns_point_group_measured_fraction_full 0.994
_diffrn_reflns_point_group_measured_fraction_max 0.988
_diffrn_reflns_theta_full 25.242
_diffrn_reflns_theta_max 27.514
_diffrn_reflns_theta_min 2.718
_diffrn_standards_number 0
_exptl_absorpt_coefficient_mu 1.103
_exptl_absorpt_correction_type none
_exptl_crystal_density_diffrn 1.484
_exptl_crystal_F_000 1792
_exptl_crystal_size_max 0.06
_exptl_crystal_size_mid 0.06
_exptl_crystal_size_min 0.03
_refine_diff_density_max 1.265
_refine_diff_density_min -1.038
_refine_diff_density_rms 0.077
_refine_ls_extinction_coef .
_refine_ls_extinction_method none
_refine_ls_goodness_of_fit_ref 1.053
_refine_ls_hydrogen_treatment mixed
_refine_ls_matrix_type full
_refine_ls_number_parameters 442
_refine_ls_number_reflns 8937
_refine_ls_number_restraints 0
_refine_ls_restrained_S_all 1.053
_refine_ls_R_factor_all 0.0529
_refine_ls_R_factor_gt 0.0439
_refine_ls_shift/su_max 0.000
_refine_ls_shift/su_mean 0.000
_refine_ls_structure_factor_coef Fsqd
_refine_ls_weighting_details 'w=1/[\s^2^(Fo^2^)+(0.0493P)^2^+6.9342P] where P=(Fo^2^+2Fc^2^)/3'
_refine_ls_weighting_scheme calc
_refine_ls_wR_factor_gt 0.1104
_refine_ls_wR_factor_ref 0.1187
_reflns_Friedel_coverage 0.000
_reflns_Friedel_fraction_full .
_reflns_Friedel_fraction_max .
_reflns_number_gt 7810
_reflns_number_total 8937
_reflns_threshold_expression 'I > 2\s(I)'
_cod_data_source_file fo4112.cif
_cod_data_source_block fo4112
_cod_database_code 1576540
_shelxl_version_number 2013-4
_shelx_space_group_comment
;
The symmetry employed for this shelxl refinement is uniquely defined
by the following loop, which should always be used as a source of
symmetry information in preference to the above space-group names.
They are only intended as comments.
;
_shelx_estimated_absorpt_t_max 0.968
_shelx_estimated_absorpt_t_min 0.937
_olex2_refinement_description
;
1. Fixed Uiso
 At 1.2 times of:
  All C(H) groups, All N(H) groups
 At 1.5 times of:
  All C(H,H,H) groups
2. Others
 Fixed Sof: Cl32(0.5) Cl33(0.5) C3C(0.5) Cl31(0.5) H3C(0.5) Cl42(0.5)
 Cl41(0.5) Cl43(0.5) C4C(0.5) H4C(0.5) Cl21(0.5) Cl22(0.5) Cl23(0.5) C2C(0.5)
 H2C(0.5)
3.a Free rotating group:
 C23(C24,C25,C26,C27,C28,C29,C30,C31,C32,C33,C34,Cl12,Cl13,Cl11,C1C,Cl32,Cl33,
 C3C,Cl31,H3C,Cl42,Cl41,Cl43,C4C,H4C), Cl21(Cl22,Cl23,C2C,H2)
3.b Ternary CH refined with riding coordinates:
 C2C(H2C)
3.c Aromatic/amide H refined with riding coordinates:
 N3(H3), C2(H2A), C3(H3A), C4(H4), C5(H5), C7(H7), C9(H9), C13(H13), C17(H17),
 C19(H19), C20(H20), C22(H22), C23(H23), C24(H24), C25(H25)
3.d Idealised Me refined as rotating group:
 C28(H28A,H28B,H28C), C29(H29A,H29B,H29C), C30(H30A,H30B,H30C), C32(H32A,H32B,
 H32C), C33(H33A,H33B,H33C), C34(H34A,H34B,H34C)
;

loop_
_space_group_symop_operation_xyz
'x, y, z'
'-x, y+1/2, -z+1/2'
'-x, -y, -z'
'x, -y-1/2, z-1/2'

loop_
_atom_site_label
_atom_site_type_symbol
_atom_site_fract_x
_atom_site_fract_y
_atom_site_fract_z
_atom_site_U_iso_or_equiv
_atom_site_adp_type
_atom_site_occupancy
_atom_site_site_symmetry_order
_atom_site_calc_flag
_atom_site_refinement_flags_posn
_atom_site_refinement_flags_adp
_atom_site_refinement_flags_occupancy
_atom_site_disorder_assembly
_atom_site_disorder_group
Cu1 Cu -0.01042(3) -0.23190(2) 0.34830(2) 0.01702(8) Uani 1 1 d . . . . .
O1 O -0.06379(16) -0.25650(8) 0.25031(9) 0.0222(3) Uani 1 1 d . . . . .
O2 O -0.04108(17) 0.32418(9) 0.62150(9) 0.0245(4) Uani 1 1 d . . . . .
N1 N 0.05142(17) -0.14058(10) 0.32983(10) 0.0178(4) Uani 1 1 d . . . . .
N3 N 0.35981(17) -0.02407(10) 0.57752(10) 0.0183(4) Uani 1 1 d . . . . .
H3 H 0.4295 -0.0380 0.6086 0.022 Uiso 1 1 calc R . . . .
N2 N 0.05174(17) 0.20778(10) 0.56269(10) 0.0185(4) Uani 1 1 d . . . . .
C1 C -0.0939(2) -0.21113(12) 0.19746(12) 0.0196(4) Uani 1 1 d . . . . .
C2 C -0.1666(2) -0.23435(13) 0.12974(13) 0.0250(5) Uani 1 1 d . . . . .
H2A H -0.1941 -0.2814 0.1243 0.030 Uiso 1 1 calc R . . . .
C3 C -0.1985(2) -0.19059(15) 0.07157(14) 0.0293(5) Uani 1 1 d . . . . .
H3A H -0.2489 -0.2077 0.0271 0.035 Uiso 1 1 calc R . . . .
C4 C -0.1582(3) -0.12166(15) 0.07661(14) 0.0331(6) Uani 1 1 d . . . . .
H4 H -0.1791 -0.0920 0.0359 0.040 Uiso 1 1 calc R . . . .
C5 C -0.0877(3) -0.09752(14) 0.14161(15) 0.0323(6) Uani 1 1 d . . . . .
H5 H -0.0595 -0.0506 0.1453 0.039 Uiso 1 1 calc R . . . .
C6 C -0.0555(2) -0.14013(13) 0.20331(12) 0.0225(5) Uani 1 1 d . . . . .
C7 C 0.0217(2) -0.11006(12) 0.26843(13) 0.0227(5) Uani 1 1 d . . . . .
H7 H 0.0530 -0.0643 0.2659 0.027 Uiso 1 1 calc R . . . .
C8 C 0.1345(2) -0.10831(12) 0.39151(12) 0.0178(4) Uani 1 1 d . . . . .
C9 C 0.2363(2) -0.14907(12) 0.42958(12) 0.0181(4) Uani 1 1 d . . . . .
H9 H 0.2471 -0.1940 0.4116 0.022 Uiso 1 1 calc R . . . .
C10 C 0.3222(2) -0.12709(12) 0.49242(12) 0.0179(4) Uani 1 1 d . . . . .
C11 C 0.2972(2) -0.06058(12) 0.51639(12) 0.0174(4) Uani 1 1 d . . . . .
C12 C 0.1931(2) -0.01982(12) 0.47930(12) 0.0171(4) Uani 1 1 d . . . . .
C13 C 0.1110(2) -0.04346(12) 0.41551(12) 0.0180(4) Uani 1 1 d . . . . .
H13 H 0.0419 -0.0160 0.3898 0.022 Uiso 1 1 calc R . . . .
C14 C 0.1925(2) 0.04214(12) 0.52144(12) 0.0174(4) Uani 1 1 d . . . . .
C15 C 0.2968(2) 0.03727(12) 0.58256(12) 0.0183(4) Uani 1 1 d . . . . .
C16 C 0.3226(2) 0.08894(13) 0.63674(12) 0.0203(4) Uani 1 1 d . . . . .
C17 C 0.2368(2) 0.14376(13) 0.62510(12) 0.0216(5) Uani 1 1 d . . . . .
H17 H 0.2492 0.1796 0.6601 0.026 Uiso 1 1 calc R . . . .
C18 C 0.1330(2) 0.14922(12) 0.56466(12) 0.0196(4) Uani 1 1 d . . . . .
C19 C 0.1096(2) 0.09831(12) 0.51179(12) 0.0191(4) Uani 1 1 d . . . . .
H19 H 0.0397 0.1017 0.4707 0.023 Uiso 1 1 calc R . . . .
C20 C -0.0036(2) 0.23734(12) 0.50267(13) 0.0213(5) Uani 1 1 d . . . . .
H20 H 0.0087 0.2172 0.4601 0.026 Uiso 1 1 calc R . . . .
C21 C -0.0821(2) 0.29821(12) 0.49485(12) 0.0219(5) Uani 1 1 d . . . . .
C22 C -0.1425(2) 0.31916(14) 0.42409(14) 0.0279(5) Uani 1 1 d . . . . .
H22 H -0.1337 0.2914 0.3850 0.033 Uiso 1 1 calc R . . . .
C23 C -0.21348(8) 0.37872(3) 0.41058(3) 0.0339(6) Uani 1 1 d . . . . .
H23 H -0.2591 0.3903 0.3630 0.041 Uiso 1 1 calc R . . . .
C24 C -0.21763(7) 0.42181(3) 0.46754(4) 0.0381(7) Uani 1 1 d G . . . .
H24 H -0.2617 0.4648 0.4583 0.046 Uiso 1 1 calc R . . . .
C25 C -0.15928(5) 0.40345(2) 0.53705(4) 0.0335(6) Uani 1 1 d G . . . .
H25 H -0.1648 0.4337 0.5750 0.040 Uiso 1 1 calc R . . . .
C26 C -0.09118(5) 0.34046(2) 0.55348(3) 0.0230(5) Uani 1 1 d G . . . .
C27 C 0.43558(8) -0.17168(2) 0.53085(4) 0.0207(4) Uani 1 1 d G . . . .
C28 C 0.43259(6) -0.18751(2) 0.60859(4) 0.0319(6) Uani 1 1 d G . . . .
H28A H 0.4376 -0.1439 0.6354 0.048 Uiso 1 1 calc GR . . . .
H28B H 0.5046 -0.2172 0.6315 0.048 Uiso 1 1 calc GR . . . .
H28C H 0.3537 -0.2116 0.6083 0.048 Uiso 1 1 calc GR . . . .
C29 C 0.43677(9) -0.24226(3) 0.49367(4) 0.0286(5) Uani 1 1 d G . . . .
H29A H 0.5102 -0.2693 0.5199 0.043 Uiso 1 1 calc GR . . . .
H29B H 0.4417 -0.2347 0.4443 0.043 Uiso 1 1 calc GR . . . .
H29C H 0.3592 -0.2678 0.4931 0.043 Uiso 1 1 calc GR . . . .
C30 C 0.55777(8) -0.13264(3) 0.52959(4) 0.0264(5) Uani 1 1 d G . . . .
H30A H 0.5627 -0.1278 0.4799 0.040 Uiso 1 1 calc GR . . . .
H30B H 0.6312 -0.1589 0.5572 0.040 Uiso 1 1 calc GR . . . .
H30C H 0.5572 -0.0864 0.5508 0.040 Uiso 1 1 calc GR . . . .
C31 C 0.43746(4) 0.08615(2) 0.70271(3) 0.0235(5) Uani 1 1 d G . . . .
C32 C 0.43489(4) 0.01921(2) 0.74524(3) 0.0408(7) Uani 1 1 d G . . . .
H32A H 0.3564 0.0173 0.7604 0.061 Uiso 1 1 calc GR . . . .
H32B H 0.5075 0.0186 0.7876 0.061 Uiso 1 1 calc GR . . . .
H32C H 0.4391 -0.0211 0.7149 0.061 Uiso 1 1 calc GR . . . .
C33 C 0.43909(4) 0.14761(2) 0.75319(3) 0.0412(7) Uani 1 1 d G . . . .
H33A H 0.3615 0.1473 0.7693 0.062 Uiso 1 1 calc GR . . . .
H33B H 0.4442 0.1912 0.7278 0.062 Uiso 1 1 calc GR . . . .
H33C H 0.5126 0.1437 0.7948 0.062 Uiso 1 1 calc GR . . . .
C34 C 0.55955(4) 0.08949(2) 0.67795(4) 0.0285(5) Uani 1 1 d G . . . .
H34A H 0.6328 0.0847 0.7196 0.043 Uiso 1 1 calc GR . . . .
H34B H 0.5639 0.1343 0.6545 0.043 Uiso 1 1 calc GR . . . .
H34C H 0.5598 0.0516 0.6440 0.043 Uiso 1 1 calc GR . . . .
Cl12 Cl 0.22179(6) 0.42883(2) 0.80637(2) 0.0496(2) Uani 1 1 d G . . . .
Cl13 Cl 0.32471(4) 0.34086(2) 0.71459(2) 0.0569(2) Uani 1 1 d G . . . .
Cl11 Cl 0.17469(5) 0.46092(2) 0.65621(3) 0.0472(2) Uani 1 1 d G . . . .
C1C C 0.19685(4) 0.39356(2) 0.71948(2) 0.0296(5) Uani 1 1 d G . . . .
Cl32 Cl 0.25998(7) -0.25012(2) 0.75740(4) 0.0402(3) Uani 0.5 1 d G . P A 2
Cl33 Cl 0.34538(6) -0.12108(2) 0.82653(3) 0.0599(5) Uani 0.5 1 d G . P A 2
C3C C 0.21384(6) -0.16489(2) 0.77096(4) 0.0356(12) Uani 0.5 1 d G . P A 2
Cl31 Cl 0.15805(5) -0.12155(2) 0.68982(3) 0.0585(5) Uani 0.5 1 d G . P A 2
H3C H 0.1385 -0.1678 0.7820 0.05(2) Uiso 0.5 1 d G . P B 2
Cl42 Cl 0.12803(6) -0.04892(2) 0.77216(3) 0.0432(3) Uani 0.5 1 d G . P A -2
Cl41 Cl 0.16013(5) -0.13045(2) 0.65599(3) 0.0395(4) Uani 0.5 1 d G . P A -2
Cl43 Cl 0.28922(7) -0.17000(2) 0.80031(3) 0.0634(5) Uani 0.5 1 d G . P A -2
C4C C 0.15313(6) -0.13445(2) 0.74480(4) 0.0285(11) Uani 0.5 1 d G . P A -2
H4C H 0.0870 -0.1678 0.7501 0.038(17) Uiso 0.5 1 d G . P C -2
Cl21 Cl 0.45911(18) 0.44253(11) 0.43700(5) 0.0553(5) Uani 0.5 1 d . . P D -1
Cl22 Cl 0.59382(18) 0.52108(8) 0.56419(8) 0.0471(4) Uani 0.5 1 d G . P D -1
Cl23 Cl 0.43044(12) 0.40427(6) 0.57870(6) 0.0351(3) Uani 0.5 1 d G . P D -1
C2C C 0.53409(9) 0.43842(5) 0.53034(6) 0.0348(12) Uani 0.5 1 d G . P D -1
H2C H 0.6075 0.4059 0.5372 0.042 Uiso 0.5 1 calc R . P D -1
H2 H 0.1269 0.3667 0.7090 0.026(7) Uiso 1 1 d G . . . .

loop_
_atom_site_aniso_label
_atom_site_aniso_U_11
_atom_site_aniso_U_22
_atom_site_aniso_U_33
_atom_site_aniso_U_23
_atom_site_aniso_U_13
_atom_site_aniso_U_12
Cu1 0.02003(14) 0.01442(14) 0.01574(14) -0.00218(10) 0.00315(10) -0.00047(10)
O1 0.0284(9) 0.0185(8) 0.0179(8) -0.0013(6) 0.0025(7) -0.0034(6)
O2 0.0349(9) 0.0170(8) 0.0189(8) -0.0007(6) 0.0024(7) 0.0027(7)
N1 0.0159(8) 0.0175(9) 0.0180(9) -0.0023(7) 0.0010(7) -0.0009(7)
N3 0.0151(8) 0.0207(9) 0.0170(9) -0.0029(7) 0.0002(7) -0.0012(7)
N2 0.0177(9) 0.0189(9) 0.0187(9) -0.0037(7) 0.0042(7) -0.0020(7)
C1 0.0171(10) 0.0237(11) 0.0174(10) -0.0016(9) 0.0035(8) -0.0008(8)
C2 0.0228(11) 0.0289(13) 0.0215(11) -0.0047(9) 0.0028(9) -0.0056(9)
C3 0.0232(12) 0.0419(15) 0.0193(12) -0.0022(10) -0.0005(9) -0.0020(10)
C4 0.0327(14) 0.0381(15) 0.0226(13) 0.0081(11) -0.0030(10) 0.0029(11)
C5 0.0356(14) 0.0269(13) 0.0279(13) 0.0073(11) -0.0034(11) -0.0022(11)
C6 0.0225(11) 0.0225(11) 0.0187(11) 0.0010(9) -0.0012(9) -0.0015(9)
C7 0.0241(11) 0.0167(11) 0.0232(12) 0.0019(9) -0.0011(9) -0.0024(9)
C8 0.0170(10) 0.0192(11) 0.0160(10) -0.0015(8) 0.0024(8) -0.0034(8)
C9 0.0169(10) 0.0163(10) 0.0204(11) -0.0015(8) 0.0036(8) -0.0018(8)
C10 0.0166(10) 0.0179(10) 0.0192(10) 0.0002(8) 0.0046(8) -0.0018(8)
C11 0.0148(10) 0.0204(11) 0.0166(10) 0.0000(8) 0.0034(8) -0.0026(8)
C12 0.0140(9) 0.0188(10) 0.0187(10) -0.0014(8) 0.0043(8) -0.0030(8)
C13 0.0156(10) 0.0183(10) 0.0189(10) -0.0001(8) 0.0023(8) -0.0004(8)
C14 0.0150(10) 0.0204(11) 0.0168(10) -0.0036(8) 0.0045(8) -0.0034(8)
C15 0.0164(10) 0.0207(11) 0.0182(10) -0.0018(8) 0.0053(8) -0.0029(8)
C16 0.0174(10) 0.0256(12) 0.0177(11) -0.0042(9) 0.0044(8) -0.0025(8)
C17 0.0192(10) 0.0260(12) 0.0197(11) -0.0071(9) 0.0052(9) -0.0021(9)
C18 0.0165(10) 0.0233(11) 0.0202(11) -0.0031(9) 0.0069(8) -0.0012(8)
C19 0.0152(10) 0.0226(11) 0.0185(10) -0.0031(9) 0.0029(8) -0.0029(8)
C20 0.0224(11) 0.0234(11) 0.0192(11) -0.0028(9) 0.0072(9) -0.0045(9)
C21 0.0242(11) 0.0215(11) 0.0190(11) 0.0026(9) 0.0038(9) -0.0026(9)
C22 0.0331(13) 0.0297(13) 0.0199(12) 0.0012(10) 0.0053(10) -0.0041(10)
C23 0.0410(15) 0.0313(14) 0.0243(13) 0.0063(11) -0.0007(11) -0.0014(11)
C24 0.0508(18) 0.0239(13) 0.0340(15) 0.0081(11) 0.0012(13) 0.0093(12)
C25 0.0485(16) 0.0211(12) 0.0274(13) 0.0004(10) 0.0037(12) 0.0066(11)
C26 0.0269(12) 0.0182(11) 0.0217(11) 0.0018(9) 0.0026(9) -0.0024(9)
C27 0.0193(10) 0.0197(11) 0.0207(11) 0.0017(9) 0.0010(9) 0.0011(8)
C28 0.0388(15) 0.0292(13) 0.0250(13) 0.0077(10) 0.0038(11) 0.0009(11)
C29 0.0245(12) 0.0237(12) 0.0326(13) -0.0019(10) -0.0015(10) 0.0055(9)
C30 0.0151(10) 0.0282(13) 0.0318(13) -0.0009(10) -0.0009(9) 0.0004(9)
C31 0.0214(11) 0.0272(12) 0.0188(11) -0.0043(9) -0.0004(9) 0.0002(9)
C32 0.0506(18) 0.0456(17) 0.0209(13) 0.0031(12) -0.0001(12) -0.0121(14)
C33 0.0305(14) 0.0517(18) 0.0336(15) -0.0232(14) -0.0055(12) 0.0077(13)
C34 0.0178(11) 0.0366(14) 0.0269(13) -0.0032(11) -0.0014(9) -0.0010(10)
Cl12 0.0714(6) 0.0368(4) 0.0320(4) -0.0047(3) -0.0018(4) -0.0111(4)
Cl13 0.0474(5) 0.0452(5) 0.0771(6) 0.0107(4) 0.0144(4) 0.0177(4)
Cl11 0.0602(5) 0.0356(4) 0.0426(4) 0.0162(3) 0.0077(4) 0.0078(3)
C1C 0.0318(13) 0.0198(12) 0.0319(13) 0.0016(10) -0.0012(11) -0.0025(10)
Cl32 0.0442(8) 0.0443(8) 0.0327(7) 0.0050(6) 0.0115(6) 0.0088(6)
Cl33 0.0741(12) 0.0511(10) 0.0507(10) 0.0014(8) 0.0099(9) -0.0297(9)
C3C 0.037(3) 0.038(3) 0.034(3) 0.012(3) 0.014(3) 0.003(3)
Cl31 0.0580(11) 0.0596(12) 0.0566(14) 0.0244(10) 0.0126(10) 0.0135(9)
Cl42 0.0592(9) 0.0328(7) 0.0441(8) -0.0063(6) 0.0249(7) -0.0021(6)
Cl41 0.0404(8) 0.0488(9) 0.0276(8) -0.0062(7) 0.0060(6) -0.0012(6)
Cl43 0.0500(10) 0.0809(14) 0.0552(11) 0.0239(10) 0.0063(9) 0.0282(10)
C4C 0.028(3) 0.035(3) 0.023(3) 0.000(2) 0.008(2) -0.005(2)
Cl21 0.0433(9) 0.0914(16) 0.0307(8) -0.0015(9) 0.0088(7) -0.0152(10)
Cl22 0.0515(10) 0.0441(9) 0.0484(10) -0.0109(7) 0.0182(8) -0.0155(8)
Cl23 0.0336(7) 0.0406(7) 0.0327(7) 0.0006(6) 0.0115(5) -0.0008(5)
C2C 0.032(3) 0.042(3) 0.032(3) -0.002(2) 0.011(2) -0.002(2)

loop_
_atom_type_symbol
_atom_type_description
_atom_type_scat_dispersion_real
_atom_type_scat_dispersion_imag
_atom_type_scat_source
C C 0.0033 0.0016 'International Tables Vol C Tables 4.2.6.8 and 6.1.1.4'
H H 0.0000 0.0000 'International Tables Vol C Tables 4.2.6.8 and 6.1.1.4'
N N 0.0061 0.0033 'International Tables Vol C Tables 4.2.6.8 and 6.1.1.4'
O O 0.0106 0.0060 'International Tables Vol C Tables 4.2.6.8 and 6.1.1.4'
Cl Cl 0.1484 0.1585 'International Tables Vol C Tables 4.2.6.8 and 6.1.1.4'
Cu Cu 0.3201 1.2651 'International Tables Vol C Tables 4.2.6.8 and 6.1.1.4'

loop_
_geom_angle_atom_site_label_1
_geom_angle_atom_site_label_2
_geom_angle_atom_site_label_3
_geom_angle
_geom_angle_site_symmetry_1
_geom_angle_site_symmetry_3
O1 Cu1 O2 93.59(7) . 3_556
O1 Cu1 N1 94.18(8) . .
O1 Cu1 N2 149.62(8) . 3_556
O2 Cu1 N1 143.64(8) 3_556 .
O2 Cu1 N2 94.02(8) 3_556 3_556
N2 Cu1 N1 96.92(8) 3_556 .
C1 O1 Cu1 124.03(15) . .
Cu1 O2 H2 89.4 3_556 .
C26 O2 Cu1 122.47(11) . 3_556
C26 O2 H2 133.7 . .
C7 N1 Cu1 124.33(16) . .
C7 N1 C8 121.32(19) . .
C8 N1 Cu1 114.35(14) . .
C11 N3 H3 124.9 . .
C15 N3 H3 124.9 . .
C15 N3 C11 110.28(18) . .
C18 N2 Cu1 116.90(15) . 3_556
C20 N2 Cu1 121.72(16) . 3_556
C20 N2 C18 120.8(2) . .
O1 C1 C2 118.3(2) . .
O1 C1 C6 124.4(2) . .
C2 C1 C6 117.3(2) . .
C1 C2 H2A 119.2 . .
C3 C2 C1 121.6(2) . .
C3 C2 H2A 119.2 . .
C2 C3 H3A 119.4 . .
C2 C3 C4 121.2(2) . .
C4 C3 H3A 119.4 . .
C3 C4 H4 120.7 . .
C5 C4 C3 118.6(2) . .
C5 C4 H4 120.7 . .
C4 C5 H5 118.9 . .
C4 C5 C6 122.2(3) . .
C6 C5 H5 118.9 . .
C1 C6 C7 123.2(2) . .
C5 C6 C1 119.1(2) . .
C5 C6 C7 117.6(2) . .
N1 C7 C6 124.8(2) . .
N1 C7 H7 117.6 . .
C6 C7 H7 117.6 . .
C9 C8 N1 115.92(19) . .
C13 C8 N1 122.4(2) . .
C13 C8 C9 121.5(2) . .
C8 C9 H9 118.3 . .
C10 C9 C8 123.4(2) . .
C10 C9 H9 118.3 . .
C9 C10 C11 114.6(2) . .
C9 C10 C27 121.98(18) . .
C11 C10 C27 123.42(18) . .
N3 C11 C10 129.9(2) . .
N3 C11 C12 107.64(19) . .
C10 C11 C12 122.4(2) . .
C11 C12 C14 107.10(19) . .
C13 C12 C11 120.9(2) . .
C13 C12 C14 132.0(2) . .
C8 C13 C12 117.2(2) . .
C8 C13 H13 121.4 . .
C12 C13 H13 121.4 . .
C15 C14 C12 107.08(19) . .
C19 C14 C12 131.6(2) . .
C19 C14 C15 121.3(2) . .
N3 C15 C14 107.85(19) . .
N3 C15 C16 130.1(2) . .
C14 C15 C16 122.1(2) . .
C15 C16 C31 123.24(19) . .
C17 C16 C15 114.6(2) . .
C17 C16 C31 122.10(18) . .
C16 C17 H17 118.1 . .
C16 C17 C18 123.8(2) . .
C18 C17 H17 118.1 . .
C17 C18 N2 116.4(2) . .
C19 C18 N2 122.8(2) . .
C19 C18 C17 120.8(2) . .
C14 C19 H19 121.3 . .
C18 C19 C14 117.4(2) . .
C18 C19 H19 121.3 . .
N2 C20 H20 117.3 . .
N2 C20 C21 125.4(2) . .
C21 C20 H20 117.3 . .
C22 C21 C20 116.7(2) . .
C22 C21 C26 119.8(2) . .
C26 C21 C20 123.25(19) . .
C21 C22 H22 119.3 . .
C23 C22 C21 121.4(2) . .
C23 C22 H22 119.3 . .
C22 C23 H23 120.6 . .
C22 C23 C24 118.89(11) . .
C24 C23 H23 120.6 . .
C23 C24 H24 119.4 . .
C25 C24 C23 121.2 . .
C25 C24 H24 119.4 . .
C24 C25 H25 119.3 . .
C24 C25 C26 121.5 . .
C26 C25 H25 119.3 . .
O2 C26 C21 124.09(12) . .
O2 C26 C25 118.86(7) . .
C25 C26 C21 117.06(10) . .
C10 C27 C28 111.10(9) . .
C10 C27 C29 111.90(9) . .
C10 C27 C30 108.54(9) . .
C29 C27 C28 106.6 . .
C29 C27 C30 107.9 . .
C30 C27 C28 110.7 . .
C27 C28 H28A 109.5 . .
C27 C28 H28B 109.5 . .
C27 C28 H28C 109.5 . .
H28A C28 H28B 109.5 . .
H28A C28 H28C 109.5 . .
H28B C28 H28C 109.5 . .
C27 C29 H29A 109.5 . .
C27 C29 H29B 109.5 . .
C27 C29 H29C 109.5 . .
H29A C29 H29B 109.5 . .
H29A C29 H29C 109.5 . .
H29B C29 H29C 109.5 . .
C27 C30 H30A 109.5 . .
C27 C30 H30B 109.5 . .
C27 C30 H30C 109.5 . .
H30A C30 H30B 109.5 . .
H30A C30 H30C 109.5 . .
H30B C30 H30C 109.5 . .
C32 C31 C16 110.31(9) . .
C32 C31 C34 110.1 . .
C33 C31 C16 111.78(9) . .
C33 C31 C32 107.8 . .
C33 C31 C34 107.5 . .
C34 C31 C16 109.31(8) . .
C31 C32 H32A 109.5 . .
C31 C32 H32B 109.5 . .
C31 C32 H32C 109.5 . .
H32A C32 H32B 109.5 . .
H32A C32 H32C 109.5 . .
H32B C32 H32C 109.5 . .
C31 C33 H33A 109.5 . .
C31 C33 H33B 109.5 . .
C31 C33 H33C 109.5 . .
H33A C33 H33B 109.5 . .
H33A C33 H33C 109.5 . .
H33B C33 H33C 109.5 . .
C31 C34 H34A 109.5 . .
C31 C34 H34B 109.5 . .
C31 C34 H34C 109.5 . .
H34A C34 H34B 109.5 . .
H34A C34 H34C 109.5 . .
H34B C34 H34C 109.5 . .
Cl12 C1C H2 110.0 . .
Cl13 C1C Cl12 110.4 . .
Cl13 C1C Cl11 110.8 . .
Cl13 C1C H2 107.6 . .
Cl11 C1C Cl12 109.8 . .
Cl11 C1C H2 108.2 . .
Cl43 Cl32 C3C 29.0 . .
Cl43 Cl33 C3C 25.6 . .
Cl32 C3C Cl33 108.3 . .
Cl32 C3C H3C 107.0 . .
Cl32 C3C Cl41 98.0 . .
Cl33 C3C H3C 122.3 . .
Cl33 C3C Cl41 114.9 . .
Cl31 C3C Cl32 111.1 . .
Cl31 C3C Cl33 110.9 . .
Cl31 C3C H3C 96.7 . .
Cl31 C3C Cl41 13.3 . .
Cl41 C3C H3C 103.5 . .
Cl43 C3C Cl32 74.5 . .
Cl43 C3C Cl33 35.0 . .
Cl43 C3C Cl31 133.3 . .
Cl43 C3C H3C 127.0 . .
Cl43 C3C Cl41 129.1 . .
Cl43 C3C C4C 147.3 . .
C4C C3C Cl32 134.4 . .
C4C C3C Cl33 112.5 . .
C4C C3C Cl31 34.5 . .
C4C C3C H3C 66.5 . .
C4C C3C Cl41 46.5 . .
C3C Cl31 Cl42 74.7 . .
C3C Cl31 Cl43 15.3 . .
Cl42 Cl31 Cl43 77.0 . .
Cl41 Cl31 C3C 130.7 . .
Cl41 Cl31 Cl42 154.1 . .
Cl41 Cl31 Cl43 125.9 . .
Cl41 Cl31 C4C 152.5 . .
C4C Cl31 C3C 28.4 . .
C4C Cl31 Cl42 52.7 . .
C4C Cl31 Cl43 40.1 . .
C4C Cl42 Cl31 29.8 . .
Cl31 Cl41 C3C 36.0 . .
Cl31 Cl41 C4C 17.1 . .
C4C Cl41 C3C 22.8 . .
Cl32 Cl43 Cl31 85.9 . .
Cl33 Cl43 Cl32 158.9 . .
Cl33 Cl43 Cl31 101.3 . .
Cl33 Cl43 C4C 102.8 . .
C3C Cl43 Cl32 76.5 . .
C3C Cl43 Cl33 119.5 . .
C3C Cl43 Cl31 31.5 . .
C3C Cl43 C4C 16.9 . .
C4C Cl43 Cl32 91.9 . .
C4C Cl43 Cl31 24.3 . .
C3C C4C Cl31 117.0 . .
C3C C4C Cl42 124.6 . .
C3C C4C Cl41 110.7 . .
C3C C4C Cl43 15.9 . .
C3C C4C H4C 88.6 . .
Cl31 C4C Cl42 97.4 . .
Cl31 C4C Cl41 10.4 . .
Cl31 C4C Cl43 115.5 . .
Cl31 C4C H4C 117.8 . .
Cl42 C4C H4C 113.1 . .
Cl41 C4C Cl42 107.7 . .
Cl41 C4C H4C 110.7 . .
Cl43 C4C Cl42 111.0 . .
Cl43 C4C Cl41 111.9 . .
Cl43 C4C H4C 102.4 . .
Cl21 C2C Cl22 111.2 . .
Cl21 C2C Cl23 111.2 . .
Cl21 C2C H2C 107.7 . .
Cl22 C2C H2C 107.7 . .
Cl23 C2C Cl22 111.2 . .
Cl23 C2C H2C 107.7 . .

loop_
_geom_bond_atom_site_label_1
_geom_bond_atom_site_label_2
_geom_bond_distance
_geom_bond_site_symmetry_2
Cu1 O1 1.8890(16) .
Cu1 O2 1.9060(17) 3_556
Cu1 N1 1.9481(19) .
Cu1 N2 1.9466(19) 3_556
O1 C1 1.317(3) .
O2 Cu1 1.9060(17) 3_556
O2 C26 1.3217(17) .
O2 H2 2.2986 .
N1 C7 1.286(3) .
N1 C8 1.436(3) .
N3 H3 0.8800 .
N3 C11 1.390(3) .
N3 C15 1.383(3) .
N2 Cu1 1.9467(19) 3_556
N2 C18 1.430(3) .
N2 C20 1.291(3) .
C1 C2 1.414(3) .
C1 C6 1.424(3) .
C2 H2A 0.9500 .
C2 C3 1.373(4) .
C3 H3A 0.9500 .
C3 C4 1.392(4) .
C4 H4 0.9500 .
C4 C5 1.371(4) .
C5 H5 0.9500 .
C5 C6 1.412(3) .
C6 C7 1.440(3) .
C7 H7 0.9500 .
C8 C9 1.403(3) .
C8 C13 1.378(3) .
C9 H9 0.9500 .
C9 C10 1.392(3) .
C10 C11 1.411(3) .
C10 C27 1.531(2) .
C11 C12 1.414(3) .
C12 C13 1.397(3) .
C12 C14 1.444(3) .
C13 H13 0.9500 .
C14 C15 1.414(3) .
C14 C19 1.392(3) .
C15 C16 1.417(3) .
C16 C17 1.391(3) .
C16 C31 1.539(2) .
C17 H17 0.9500 .
C17 C18 1.404(3) .
C18 C19 1.389(3) .
C19 H19 0.9500 .
C20 H20 0.9500 .
C20 C21 1.437(3) .
C21 C22 1.412(3) .
C21 C26 1.419(2) .
C22 H22 0.9500 .
C22 C23 1.371(3) .
C23 H23 0.9500 .
C23 C24 1.3878 .
C24 H24 0.9500 .
C24 C25 1.3732 .
C25 H25 0.9500 .
C25 C26 1.4140 .
C27 C28 1.5416 .
C27 C29 1.5368 .
C27 C30 1.5414 .
C28 H28A 0.9800 .
C28 H28B 0.9800 .
C28 H28C 0.9800 .
C29 H29A 0.9800 .
C29 H29B 0.9800 .
C29 H29C 0.9800 .
C30 H30A 0.9800 .
C30 H30B 0.9800 .
C30 H30C 0.9800 .
C31 C32 1.5310 .
C31 C33 1.5291 .
C31 C34 1.5370 .
C32 H32A 0.9800 .
C32 H32B 0.9800 .
C32 H32C 0.9800 .
C33 H33A 0.9800 .
C33 H33B 0.9800 .
C33 H33C 0.9800 .
C34 H34A 0.9800 .
C34 H34B 0.9800 .
C34 H34C 0.9800 .
Cl12 C1C 1.7641 .
Cl13 C1C 1.7522 .
Cl11 C1C 1.7532 .
C1C H2 0.9017 .
Cl32 C3C 1.7545 .
Cl32 Cl43 1.7384 .
Cl33 C3C 1.7683 .
Cl33 Cl43 1.1644 .
C3C Cl31 1.7383 .
C3C H3C 0.9083 .
C3C Cl41 2.2432 .
C3C Cl43 0.8761 .
C3C C4C 0.9294 .
Cl31 Cl42 2.2057 .
Cl31 Cl41 0.6819 .
Cl31 Cl43 2.4243 .
Cl31 C4C 1.1061 .
Cl42 C4C 1.7705 .
Cl41 C4C 1.7397 .
Cl43 C4C 1.7324 .
C4C H4C 0.9926 .
Cl21 C2C 1.7761 .
Cl22 C2C 1.7764 .
Cl23 C2C 1.7763 .
C2C H2C 1.0000 .

loop_
_geom_torsion_atom_site_label_1
_geom_torsion_atom_site_label_2
_geom_torsion_atom_site_label_3
_geom_torsion_atom_site_label_4
_geom_torsion
_geom_torsion_site_symmetry_1
_geom_torsion_site_symmetry_2
_geom_torsion_site_symmetry_3
_geom_torsion_site_symmetry_4
Cu1 O1 C1 C2 -161.56(17) . . . .
Cu1 O1 C1 C6 20.0(3) . . . .
Cu1 O2 C26 C21 -17.5(2) 3_556 . . .
Cu1 O2 C26 C25 162.04(8) 3_556 . . .
Cu1 N1 C7 C6 -3.8(4) . . . .
Cu1 N1 C8 C9 51.3(2) . . . .
Cu1 N1 C8 C13 -123.8(2) . . . .
Cu1 N2 C18 C17 -42.2(2) 3_556 . . .
Cu1 N2 C18 C19 135.18(19) 3_556 . . .
Cu1 N2 C20 C21 11.9(3) 3_556 . . .
O1 C1 C2 C3 -178.0(2) . . . .
O1 C1 C6 C5 176.3(2) . . . .
O1 C1 C6 C7 0.2(4) . . . .
O2 Cu1 O1 C1 -169.13(18) 3_556 . . .
N1 Cu1 O1 C1 -24.67(18) . . . .
N1 C8 C9 C10 -176.9(2) . . . .
N1 C8 C13 C12 175.0(2) . . . .
N3 C11 C12 C13 -179.4(2) . . . .
N3 C11 C12 C14 -1.7(2) . . . .
N3 C15 C16 C17 -178.5(2) . . . .
N3 C15 C16 C31 2.7(4) . . . .
N2 Cu1 O1 C1 86.6(2) 3_556 . . .
N2 C18 C19 C14 -177.1(2) . . . .
N2 C20 C21 C22 -174.9(2) . . . .
N2 C20 C21 C26 11.2(4) . . . .
C1 C2 C3 C4 1.3(4) . . . .
C1 C6 C7 N1 -8.9(4) . . . .
C2 C1 C6 C5 -2.1(3) . . . .
C2 C1 C6 C7 -178.2(2) . . . .
C2 C3 C4 C5 -1.3(4) . . . .
C3 C4 C5 C6 -0.4(4) . . . .
C4 C5 C6 C1 2.1(4) . . . .
C4 C5 C6 C7 178.4(3) . . . .
C5 C6 C7 N1 175.0(3) . . . .
C6 C1 C2 C3 0.5(4) . . . .
C7 N1 C8 C9 -129.1(2) . . . .
C7 N1 C8 C13 55.8(3) . . . .
C8 N1 C7 C6 176.7(2) . . . .
C8 C9 C10 C11 1.5(3) . . . .
C8 C9 C10 C27 -177.30(18) . . . .
C9 C8 C13 C12 0.2(3) . . . .
C9 C10 C11 N3 177.4(2) . . . .
C9 C10 C11 C12 0.0(3) . . . .
C9 C10 C27 C28 -121.74(18) . . . .
C9 C10 C27 C29 -2.7(2) . . . .
C9 C10 C27 C30 116.34(18) . . . .
C10 C11 C12 C13 -1.5(3) . . . .
C10 C11 C12 C14 176.2(2) . . . .
C11 N3 C15 C14 -2.2(2) . . . .
C11 N3 C15 C16 177.1(2) . . . .
C11 C10 C27 C28 59.5(2) . . . .
C11 C10 C27 C29 178.60(16) . . . .
C11 C10 C27 C30 -62.4(2) . . . .
C11 C12 C13 C8 1.4(3) . . . .
C11 C12 C14 C15 0.4(2) . . . .
C11 C12 C14 C19 -177.4(2) . . . .
C12 C14 C15 N3 1.1(2) . . . .
C12 C14 C15 C16 -178.2(2) . . . .
C12 C14 C19 C18 177.3(2) . . . .
C13 C8 C9 C10 -1.7(3) . . . .
C13 C12 C14 C15 177.7(2) . . . .
C13 C12 C14 C19 -0.1(4) . . . .
C14 C12 C13 C8 -175.7(2) . . . .
C14 C15 C16 C17 0.6(3) . . . .
C14 C15 C16 C31 -178.15(18) . . . .
C15 N3 C11 C10 -175.3(2) . . . .
C15 N3 C11 C12 2.4(2) . . . .
C15 C14 C19 C18 -0.2(3) . . . .
C15 C16 C17 C18 -0.7(3) . . . .
C15 C16 C31 C32 -58.4(2) . . . .
C15 C16 C31 C33 -178.33(17) . . . .
C15 C16 C31 C34 62.7(2) . . . .
C16 C17 C18 N2 177.7(2) . . . .
C16 C17 C18 C19 0.3(4) . . . .
C17 C16 C31 C32 122.93(19) . . . .
C17 C16 C31 C33 3.0(2) . . . .
C17 C16 C31 C34 -115.93(19) . . . .
C17 C18 C19 C14 0.2(3) . . . .
C18 N2 C20 C21 -176.9(2) . . . .
C19 C14 C15 N3 179.1(2) . . . .
C19 C14 C15 C16 -0.2(3) . . . .
C20 N2 C18 C17 146.2(2) . . . .
C20 N2 C18 C19 -36.4(3) . . . .
C20 C21 C22 C23 -176.2(2) . . . .
C20 C21 C26 O2 -8.3(3) . . . .
C20 C21 C26 C25 172.18(17) . . . .
C21 C22 C23 C24 5.1(3) . . . .
C22 C21 C26 O2 177.95(19) . . . .
C22 C21 C26 C25 -1.6(2) . . . .
C22 C23 C24 C25 -4.49(13) . . . .
C23 C24 C25 C26 0.9 . . . .
C24 C25 C26 O2 -177.40(9) . . . .
C24 C25 C26 C21 2.13(11) . . . .
C26 C21 C22 C23 -2.0(3) . . . .
C27 C10 C11 N3 -3.8(4) . . . .
C27 C10 C11 C12 178.86(18) . . . .
C31 C16 C17 C18 178.10(19) . . . .
Cl32 C3C Cl31 Cl42 175.3 . . . .
Cl32 C3C Cl31 Cl41 -10.6 . . . .
Cl32 C3C Cl31 Cl43 -88.2 . . . .
Cl32 C3C Cl31 C4C 139.8 . . . .
Cl32 C3C Cl43 Cl33 165.1 . . . .
Cl32 C3C Cl43 Cl31 104.5 . . . .
Cl32 C3C Cl43 C4C 155.6 . . . .
Cl32 C3C C4C Cl31 -57.6 . . . .
Cl32 C3C C4C Cl42 -179.4 . . . .
Cl32 C3C C4C Cl41 -48.5 . . . .
Cl32 C3C C4C Cl43 -146.2 . . . .
Cl32 Cl43 C4C C3C 23.7 . . . .
Cl32 Cl43 C4C Cl31 -75.6 . . . .
Cl32 Cl43 C4C Cl42 174.7 . . . .
Cl32 Cl43 C4C Cl41 -64.9 . . . .
Cl33 C3C Cl31 Cl42 -64.2 . . . .
Cl33 C3C Cl31 Cl41 109.9 . . . .
Cl33 C3C Cl31 Cl43 32.3 . . . .
Cl33 C3C Cl31 C4C -99.7 . . . .
Cl33 C3C Cl43 Cl32 -165.1 . . . .
Cl33 C3C Cl43 Cl31 -60.6 . . . .
Cl33 C3C Cl43 C4C -9.5 . . . .
Cl33 C3C C4C Cl31 94.5 . . . .
Cl33 C3C C4C Cl42 -27.4 . . . .
Cl33 C3C C4C Cl41 103.5 . . . .
Cl33 C3C C4C Cl43 5.9 . . . .
Cl33 Cl43 C4C C3C -171.6 . . . .
Cl33 Cl43 C4C Cl31 89.2 . . . .
Cl33 Cl43 C4C Cl42 -20.5 . . . .
Cl33 Cl43 C4C Cl41 99.9 . . . .
C3C Cl32 Cl43 Cl33 -141.5 . . . .
C3C Cl32 Cl43 Cl31 -30.4 . . . .
C3C Cl32 Cl43 C4C -6.9 . . . .
C3C Cl33 Cl43 Cl32 136.0 . . . .
C3C Cl33 Cl43 Cl31 27.6 . . . .
C3C Cl33 Cl43 C4C 2.8 . . . .
C3C Cl31 Cl41 C4C 30.7 . . . .
C3C Cl31 C4C Cl42 135.2 . . . .
C3C Cl31 C4C Cl41 -54.4 . . . .
C3C Cl31 C4C Cl43 17.6 . . . .
C3C Cl41 C4C Cl31 129.3 . . . .
C3C Cl41 C4C Cl42 139.2 . . . .
C3C Cl41 C4C Cl43 17.0 . . . .
C3C Cl43 C4C Cl31 -99.2 . . . .
C3C Cl43 C4C Cl42 151.1 . . . .
C3C Cl43 C4C Cl41 -88.6 . . . .
Cl31 C3C Cl43 Cl32 -104.5 . . . .
Cl31 C3C Cl43 Cl33 60.6 . . . .
Cl31 C3C Cl43 C4C 51.1 . . . .
Cl31 C3C C4C Cl42 -121.9 . . . .
Cl31 C3C C4C Cl41 9.0 . . . .
Cl31 C3C C4C Cl43 -88.6 . . . .
Cl31 Cl42 C4C C3C 130.3 . . . .
Cl31 Cl42 C4C Cl41 -1.8 . . . .
Cl31 Cl42 C4C Cl43 121.0 . . . .
Cl31 Cl41 C4C C3C -129.3 . . . .
Cl31 Cl41 C4C Cl42 9.9 . . . .
Cl31 Cl41 C4C Cl43 -112.3 . . . .
Cl31 Cl43 C4C C3C 99.2 . . . .
Cl31 Cl43 C4C Cl42 -109.7 . . . .
Cl31 Cl43 C4C Cl41 10.7 . . . .
Cl42 Cl31 Cl41 C3C 166.9 . . . .
Cl42 Cl31 Cl41 C4C -162.5 . . . .
Cl42 Cl31 C4C C3C -135.2 . . . .
Cl42 Cl31 C4C Cl41 170.5 . . . .
Cl42 Cl31 C4C Cl43 -117.5 . . . .
Cl41 C3C Cl31 Cl42 -174.1 . . . .
Cl41 C3C Cl31 Cl43 -77.6 . . . .
Cl41 C3C Cl31 C4C 150.3 . . . .
Cl41 C3C Cl43 Cl32 -87.6 . . . .
Cl41 C3C Cl43 Cl33 77.4 . . . .
Cl41 C3C Cl43 Cl31 16.9 . . . .
Cl41 C3C Cl43 C4C 68.0 . . . .
Cl41 C3C C4C Cl31 -9.0 . . . .
Cl41 C3C C4C Cl42 -130.9 . . . .
Cl41 C3C C4C Cl43 -97.7 . . . .
Cl41 Cl31 C4C C3C 54.4 . . . .
Cl41 Cl31 C4C Cl42 -170.5 . . . .
Cl41 Cl31 C4C Cl43 72.0 . . . .
Cl43 Cl32 C3C Cl33 8.9 . . . .
Cl43 Cl32 C3C Cl31 131.0 . . . .
Cl43 Cl32 C3C Cl41 128.5 . . . .
Cl43 Cl32 C3C C4C 161.8 . . . .
Cl43 Cl33 C3C Cl32 -15.1 . . . .
Cl43 Cl33 C3C Cl31 -137.3 . . . .
Cl43 Cl33 C3C Cl41 -123.4 . . . .
Cl43 Cl33 C3C C4C -174.5 . . . .
Cl43 C3C Cl31 Cl42 -96.5 . . . .
Cl43 C3C Cl31 Cl41 77.6 . . . .
Cl43 C3C Cl31 C4C -132.0 . . . .
Cl43 C3C C4C Cl31 88.6 . . . .
Cl43 C3C C4C Cl42 -33.3 . . . .
Cl43 C3C C4C Cl41 97.7 . . . .
Cl43 Cl31 Cl41 C3C 18.5 . . . .
Cl43 Cl31 Cl41 C4C 49.2 . . . .
Cl43 Cl31 C4C C3C -17.6 . . . .
Cl43 Cl31 C4C Cl42 117.5 . . . .
Cl43 Cl31 C4C Cl41 -72.0 . . . .
C4C C3C Cl31 Cl42 35.6 . . . .
C4C C3C Cl31 Cl41 -150.3 . . . .
C4C C3C Cl31 Cl43 132.0 . . . .
C4C C3C Cl43 Cl32 -155.6 . . . .
C4C C3C Cl43 Cl33 9.5 . . . .
C4C C3C Cl43 Cl31 -51.1 . . . .
C4C Cl31 Cl41 C3C -30.7 . . . .
H2 O2 C26 C21 108.8 . . . .
H2 O2 C26 C25 -71.7 . . . .
